data_4105659
loop_
_publ_author_name
'Tim K\"osterke'
'Tania Pape'
'F. Ekkehardt Hahn'

_publ_section_title
;
 Synthesis of NHC Complexes by Oxidative Addition of
 2-Chloro-N-methylbenzimidazole
;
_journal_name_full 'Journal of the American Chemical Society'
_journal_page_first 2112
_journal_page_last 2115
_journal_paper_doi 10.1021/ja110634h
_journal_volume 133
_journal_year 2011
_chemical_formula_sum 'C44 H38 B Cl F4 N2 P2 Pt'
_chemical_formula_weight 974.05
_chemical_name_systematic
; 
 ? 
;
_space_group_IT_number 2
_symmetry_cell_setting triclinic
_symmetry_space_group_name_Hall '-P 1'
_symmetry_space_group_name_H-M 'P -1'
_atom_sites_solution_hydrogens geom
_atom_sites_solution_primary direct
_atom_sites_solution_secondary difmap
_audit_creation_method SHELXL-97
_cell_angle_alpha 102.085(1)
_cell_angle_beta 104.508(1)
_cell_angle_gamma 106.140(1)
_cell_formula_units_Z 2
_cell_length_a 10.4079(3)
_cell_length_b 12.9817(4)
_cell_length_c 16.6774(5)
_cell_measurement_reflns_used 900
_cell_measurement_temperature 153(2)
_cell_measurement_theta_max 22.5
_cell_measurement_theta_min 1
_cell_volume 1998.96(11)
_computing_cell_refinement 'APEX2(Bruker AXS, 2007)'
_computing_data_collection 'APEX2(Bruker AXS, 2007)'
_computing_data_reduction 'SAINT,SADABS (Bruker AXS, 2007 )'
_computing_molecular_graphics
;
ORTEP3,L.J. Farrugia, J. Appl. Cryst. (1997) 30, 565
;
_computing_structure_refinement
;
SHELXL-97, G. M. Sheldrick, Acta Cryst. (2008) A64, 112-122
;
_computing_structure_solution
;
SHELXS-97 , G. M. Sheldrick, Acta Cryst. (2008) A64, 112-122
;
_diffrn_ambient_temperature 153(2)
_diffrn_detector_area_resol_mean 80
_diffrn_measured_fraction_theta_full 0.992
_diffrn_measured_fraction_theta_max 0.992
_diffrn_measurement_device_type 'CCD area detector'
_diffrn_measurement_method 'Omega and Phi scans'
_diffrn_radiation_monochromator graphite
_diffrn_radiation_source 'rotating anode'
_diffrn_radiation_type MoK\a
_diffrn_radiation_wavelength 0.71073
_diffrn_reflns_av_R_equivalents 0.0146
_diffrn_reflns_av_sigmaI/netI 0.0223
_diffrn_reflns_limit_h_max 14
_diffrn_reflns_limit_h_min -14
_diffrn_reflns_limit_k_max 18
_diffrn_reflns_limit_k_min -17
_diffrn_reflns_limit_l_max 23
_diffrn_reflns_limit_l_min -23
_diffrn_reflns_number 23672
_diffrn_reflns_theta_full 30.00
_diffrn_reflns_theta_max 30.00
_diffrn_reflns_theta_min 1.71
_exptl_absorpt_coefficient_mu 3.710
_exptl_absorpt_correction_T_max 0.7812
_exptl_absorpt_correction_T_min 0.6441
_exptl_absorpt_correction_type multi-scan
_exptl_absorpt_process_details
; 
 Corrections were done with the SADABS program, utilizing the none merged
 raw data obtained from the integration process. Integration and final cell
 refinement were done with SAINT.

 SADABS reports ratio of Tmin/Tmax =  0.802466 

;
_exptl_crystal_colour colourless
_exptl_crystal_density_diffrn 1.618
_exptl_crystal_description 'transparent prism'
_exptl_crystal_F_000 964
_exptl_crystal_size_max 0.13
_exptl_crystal_size_mid 0.08
_exptl_crystal_size_min 0.07
_refine_diff_density_max 2.032
_refine_diff_density_min -0.610
_refine_diff_density_rms 0.110
_refine_ls_extinction_method none
_refine_ls_goodness_of_fit_ref 1.057
_refine_ls_hydrogen_treatment noref
_refine_ls_matrix_type full
_refine_ls_number_parameters 497
_refine_ls_number_reflns 11585
_refine_ls_number_restraints 0
_refine_ls_restrained_S_all 1.057
_refine_ls_R_factor_all 0.0268
_refine_ls_R_factor_gt 0.0244
_refine_ls_shift/su_max 0.002
_refine_ls_shift/su_mean 0.000
_refine_ls_structure_factor_coef Fsqd
_refine_ls_weighting_details 'calc w=1/[\s^2^(Fo^2^)+(0.0404P)^2^+0.6398P] where P=(Fo^2^+2Fc^2^)/3'
_refine_ls_weighting_scheme calc
_refine_ls_wR_factor_gt 0.0619
_refine_ls_wR_factor_ref 0.0629
_reflns_number_gt 10834
_reflns_number_total 11585
_reflns_threshold_expression >2sigma(I)
_cod_data_source_file ja110634h_si_004.cif
_cod_data_source_block sad
_cod_original_cell_volume 1998.97(10)
_cod_database_code 4105659

loop_
_symmetry_equiv_pos_as_xyz
'x, y, z'
'-x, -y, -z'

loop_
_atom_site_label
_atom_site_type_symbol
_atom_site_fract_x
_atom_site_fract_y
_atom_site_fract_z
_atom_site_U_iso_or_equiv
_atom_site_adp_type
_atom_site_occupancy
_atom_site_symmetry_multiplicity
_atom_site_calc_flag
_atom_site_refinement_flags
Pt1 Pt 0.245201(8) 0.331430(6) 0.329867(5) 0.01735(3) Uani 1 1 d .
Cl1 Cl 0.30263(6) 0.46994(5) 0.46131(4) 0.02501(10) Uani 1 1 d .
P1 P 0.16565(6) 0.19881(5) 0.39911(4) 0.01960(10) Uani 1 1 d .
P2 P 0.20020(6) 0.20839(5) 0.20084(4) 0.01885(10) Uani 1 1 d .
C1 C 0.3041(2) 0.45800(18) 0.27927(14) 0.0216(4) Uani 1 1 d .
N1 N 0.4313(2) 0.50898(16) 0.27300(12) 0.0226(4) Uani 1 1 d .
N2 N 0.2120(2) 0.49965(17) 0.23648(14) 0.0271(4) Uani 1 1 d .
H2 H 0.1227 0.4827 0.2336 0.032 Uiso 1 1 calc R
C2 C 0.4190(3) 0.58021(19) 0.22167(15) 0.0270(5) Uani 1 1 d .
C3 C 0.2790(3) 0.5731(2) 0.19766(17) 0.0301(5) Uani 1 1 d .
C4 C 0.2279(4) 0.6290(3) 0.1414(2) 0.0471(8) Uani 1 1 d .
H4 H 0.1322 0.6257 0.1257 0.057 Uiso 1 1 calc R
C5 C 0.3246(4) 0.6897(3) 0.1098(2) 0.0567(10) Uani 1 1 d .
H5 H 0.2934 0.7267 0.0693 0.068 Uiso 1 1 calc R
C6 C 0.4660(4) 0.6985(2) 0.1352(2) 0.0487(8) Uani 1 1 d .
H6 H 0.5294 0.7435 0.1135 0.058 Uiso 1 1 calc R
C7 C 0.5164(3) 0.6434(2) 0.19105(18) 0.0368(6) Uani 1 1 d .
H7 H 0.6127 0.6484 0.2078 0.044 Uiso 1 1 calc R
C8 C 0.5623(3) 0.4926(2) 0.31237(17) 0.0310(5) Uani 1 1 d .
H8A H 0.6285 0.5622 0.3569 0.046 Uiso 1 1 calc R
H8B H 0.6044 0.4723 0.2677 0.046 Uiso 1 1 calc R
H8C H 0.5425 0.4320 0.3391 0.046 Uiso 1 1 calc R
C9 C 0.0644(2) 0.05123(18) 0.33847(14) 0.0226(4) Uani 1 1 d .
C10 C 0.1352(3) -0.0205(2) 0.31287(17) 0.0283(5) Uani 1 1 d .
H10 H 0.2350 0.0085 0.3259 0.034 Uiso 1 1 calc R
C11 C 0.0611(3) -0.1331(2) 0.26883(18) 0.0332(5) Uani 1 1 d .
H11 H 0.1101 -0.1809 0.2513 0.040 Uiso 1 1 calc R
C12 C -0.0853(3) -0.1770(2) 0.25000(18) 0.0353(6) Uani 1 1 d .
H12 H -0.1364 -0.2543 0.2196 0.042 Uiso 1 1 calc R
C13 C -0.1551(3) -0.1069(2) 0.27597(18) 0.0341(5) Uani 1 1 d .
H13 H -0.2545 -0.1367 0.2641 0.041 Uiso 1 1 calc R
C14 C -0.0816(3) 0.0071(2) 0.31938(16) 0.0279(5) Uani 1 1 d .
H14 H -0.1312 0.0547 0.3359 0.033 Uiso 1 1 calc R
C15 C 0.3048(2) 0.18569(19) 0.48369(14) 0.0230(4) Uani 1 1 d .
C16 C 0.2754(3) 0.0952(2) 0.51699(18) 0.0335(5) Uani 1 1 d .
H16 H 0.1826 0.0408 0.4962 0.040 Uiso 1 1 calc R
C17 C 0.3815(3) 0.0843(3) 0.5805(2) 0.0420(7) Uani 1 1 d .
H17 H 0.3609 0.0224 0.6030 0.050 Uiso 1 1 calc R
C18 C 0.5170(3) 0.1627(3) 0.6114(2) 0.0423(7) Uani 1 1 d .
H18 H 0.5897 0.1545 0.6543 0.051 Uiso 1 1 calc R
C19 C 0.5459(3) 0.2536(2) 0.57904(18) 0.0359(6) Uani 1 1 d .
H19 H 0.6386 0.3083 0.6008 0.043 Uiso 1 1 calc R
C20 C 0.4412(3) 0.2657(2) 0.51535(16) 0.0265(4) Uani 1 1 d .
H20 H 0.4622 0.3281 0.4934 0.032 Uiso 1 1 calc R
C21 C 0.0512(3) 0.24768(19) 0.45172(16) 0.0255(4) Uani 1 1 d .
C22 C -0.0400(3) 0.2935(2) 0.40747(19) 0.0337(5) Uani 1 1 d .
H22 H -0.0496 0.2901 0.3487 0.040 Uiso 1 1 calc R
C23 C -0.1165(3) 0.3439(3) 0.4487(2) 0.0458(7) Uani 1 1 d .
H23 H -0.1818 0.3720 0.4177 0.055 Uiso 1 1 calc R
C24 C -0.0972(5) 0.3535(3) 0.5367(3) 0.0597(10) Uani 1 1 d .
H24 H -0.1465 0.3909 0.5660 0.072 Uiso 1 1 calc R
C25 C -0.0067(5) 0.3085(4) 0.5808(3) 0.0645(12) Uani 1 1 d .
H25 H 0.0057 0.3149 0.6402 0.077 Uiso 1 1 calc R
C26 C 0.0662(4) 0.2541(3) 0.5388(2) 0.0443(7) Uani 1 1 d .
H26 H 0.1262 0.2212 0.5688 0.053 Uiso 1 1 calc R
C27 C 0.0151(2) 0.11730(19) 0.15461(14) 0.0215(4) Uani 1 1 d .
C28 C -0.0843(3) 0.1702(2) 0.15877(16) 0.0271(5) Uani 1 1 d .
H28 H -0.0531 0.2488 0.1863 0.033 Uiso 1 1 calc R
C29 C -0.2284(3) 0.1083(2) 0.12277(18) 0.0325(5) Uani 1 1 d .
H29 H -0.2956 0.1447 0.1249 0.039 Uiso 1 1 calc R
C30 C -0.2739(3) -0.0070(2) 0.08362(17) 0.0342(6) Uani 1 1 d .
H30 H -0.3723 -0.0495 0.0583 0.041 Uiso 1 1 calc R
C31 C -0.1757(3) -0.0599(2) 0.08155(16) 0.0309(5) Uani 1 1 d .
H31 H -0.2073 -0.1391 0.0566 0.037 Uiso 1 1 calc R
C32 C -0.0317(3) 0.0014(2) 0.11548(15) 0.0251(4) Uani 1 1 d .
H32 H 0.0349 -0.0353 0.1121 0.030 Uiso 1 1 calc R
C33 C 0.2344(2) 0.27153(18) 0.11639(14) 0.0222(4) Uani 1 1 d .
C34 C 0.1312(3) 0.2980(2) 0.06201(17) 0.0319(5) Uani 1 1 d .
H34 H 0.0379 0.2778 0.0650 0.038 Uiso 1 1 calc R
C35 C 0.1650(3) 0.3539(3) 0.00319(19) 0.0388(6) Uani 1 1 d .
H35 H 0.0944 0.3723 -0.0335 0.047 Uiso 1 1 calc R
C36 C 0.2999(3) 0.3831(2) -0.00241(17) 0.0343(6) Uani 1 1 d .
H36 H 0.3218 0.4208 -0.0429 0.041 Uiso 1 1 calc R
C37 C 0.4025(3) 0.3571(2) 0.05103(16) 0.0300(5) Uani 1 1 d .
H37 H 0.4954 0.3769 0.0473 0.036 Uiso 1 1 calc R
C38 C 0.3706(3) 0.30181(19) 0.11036(15) 0.0250(4) Uani 1 1 d .
H38 H 0.4420 0.2845 0.1472 0.030 Uiso 1 1 calc R
C39 C 0.3171(2) 0.12772(19) 0.20804(15) 0.0226(4) Uani 1 1 d .
C40 C 0.3049(3) 0.0424(2) 0.13652(16) 0.0276(5) Uani 1 1 d .
H40 H 0.2303 0.0224 0.0834 0.033 Uiso 1 1 calc R
C41 C 0.4019(3) -0.0130(2) 0.1432(2) 0.0371(6) Uani 1 1 d .
H41 H 0.3929 -0.0715 0.0947 0.045 Uiso 1 1 calc R
C42 C 0.5117(3) 0.0166(3) 0.2201(2) 0.0412(7) Uani 1 1 d .
H42 H 0.5764 -0.0228 0.2247 0.049 Uiso 1 1 calc R
C43 C 0.5276(3) 0.1032(2) 0.29027(19) 0.0352(6) Uani 1 1 d .
H43 H 0.6051 0.1251 0.3423 0.042 Uiso 1 1 calc R
C44 C 0.4302(3) 0.1583(2) 0.28460(16) 0.0274(5) Uani 1 1 d .
H44 H 0.4406 0.2171 0.3332 0.033 Uiso 1 1 calc R
B1 B 0.8340(4) 0.4424(3) 0.1686(3) 0.0421(7) Uani 1 1 d .
F1 F 0.9319(2) 0.44140(18) 0.24281(13) 0.0512(5) Uani 1 1 d .
F2 F 0.8962(3) 0.4391(3) 0.10634(18) 0.1011(11) Uani 1 1 d .
F3 F 0.7927(3) 0.5336(2) 0.18446(17) 0.0717(7) Uani 1 1 d .
F4 F 0.7161(3) 0.3489(2) 0.1412(3) 0.1148(13) Uani 1 1 d .

loop_
_atom_site_aniso_label
_atom_site_aniso_U_11
_atom_site_aniso_U_22
_atom_site_aniso_U_33
_atom_site_aniso_U_23
_atom_site_aniso_U_13
_atom_site_aniso_U_12
Pt1 0.01781(4) 0.01605(4) 0.01833(4) 0.00587(3) 0.00640(3) 0.00520(3)
Cl1 0.0282(3) 0.0205(2) 0.0226(2) 0.00289(19) 0.0078(2) 0.0063(2)
P1 0.0200(2) 0.0187(2) 0.0209(2) 0.0076(2) 0.0080(2) 0.0056(2)
P2 0.0206(2) 0.0183(2) 0.0189(2) 0.00656(19) 0.0070(2) 0.0076(2)
C1 0.0227(10) 0.0176(9) 0.0208(9) 0.0033(8) 0.0054(8) 0.0046(8)
N1 0.0234(9) 0.0195(8) 0.0217(8) 0.0052(7) 0.0075(7) 0.0030(7)
N2 0.0242(9) 0.0227(9) 0.0341(11) 0.0135(8) 0.0070(8) 0.0066(8)
C2 0.0358(12) 0.0164(9) 0.0224(10) 0.0047(8) 0.0082(9) 0.0014(9)
C3 0.0353(13) 0.0211(10) 0.0284(11) 0.0103(9) 0.0045(10) 0.0048(9)
C4 0.0507(18) 0.0310(14) 0.0483(17) 0.0214(13) -0.0026(14) 0.0070(13)
C5 0.082(3) 0.0336(15) 0.0405(16) 0.0243(13) 0.0045(17) 0.0037(16)
C6 0.070(2) 0.0279(13) 0.0345(14) 0.0125(11) 0.0169(15) -0.0063(14)
C7 0.0444(15) 0.0241(12) 0.0338(13) 0.0065(10) 0.0175(12) -0.0028(11)
C8 0.0215(11) 0.0344(13) 0.0324(12) 0.0094(10) 0.0064(9) 0.0057(9)
C9 0.0252(10) 0.0187(9) 0.0230(10) 0.0084(8) 0.0079(8) 0.0047(8)
C10 0.0295(12) 0.0249(11) 0.0319(12) 0.0116(9) 0.0117(10) 0.0082(9)
C11 0.0439(15) 0.0233(11) 0.0347(13) 0.0093(10) 0.0149(11) 0.0127(11)
C12 0.0421(15) 0.0215(11) 0.0326(13) 0.0062(10) 0.0083(11) 0.0014(10)
C13 0.0283(12) 0.0275(12) 0.0358(13) 0.0081(10) 0.0055(10) -0.0008(10)
C14 0.0259(11) 0.0247(11) 0.0305(12) 0.0087(9) 0.0082(9) 0.0056(9)
C15 0.0247(10) 0.0254(10) 0.0204(10) 0.0083(8) 0.0074(8) 0.0099(9)
C16 0.0334(13) 0.0328(13) 0.0350(13) 0.0189(11) 0.0081(11) 0.0091(10)
C17 0.0478(17) 0.0420(16) 0.0383(15) 0.0251(13) 0.0066(13) 0.0160(13)
C18 0.0411(16) 0.0450(16) 0.0373(15) 0.0154(13) -0.0003(12) 0.0192(13)
C19 0.0303(13) 0.0352(14) 0.0344(13) 0.0071(11) 0.0013(11) 0.0106(11)
C20 0.0269(11) 0.0241(11) 0.0261(11) 0.0055(9) 0.0075(9) 0.0081(9)
C21 0.0263(11) 0.0228(10) 0.0329(12) 0.0105(9) 0.0168(9) 0.0086(9)
C22 0.0292(12) 0.0377(14) 0.0371(13) 0.0123(11) 0.0120(11) 0.0142(11)
C23 0.0414(16) 0.0488(17) 0.069(2) 0.0287(16) 0.0318(16) 0.0284(14)
C24 0.079(3) 0.071(2) 0.080(3) 0.045(2) 0.062(2) 0.054(2)
C25 0.105(3) 0.082(3) 0.061(2) 0.045(2) 0.062(2) 0.066(3)
C26 0.069(2) 0.0520(18) 0.0458(16) 0.0313(14) 0.0386(16) 0.0409(16)
C27 0.0214(10) 0.0223(10) 0.0191(9) 0.0067(8) 0.0060(8) 0.0050(8)
C28 0.0262(11) 0.0265(11) 0.0297(11) 0.0084(9) 0.0102(9) 0.0096(9)
C29 0.0261(12) 0.0401(14) 0.0337(13) 0.0131(11) 0.0102(10) 0.0132(10)
C30 0.0249(12) 0.0399(14) 0.0262(12) 0.0053(10) 0.0056(9) 0.0000(10)
C31 0.0331(12) 0.0262(11) 0.0238(11) 0.0014(9) 0.0082(9) 0.0017(10)
C32 0.0283(11) 0.0238(10) 0.0225(10) 0.0056(8) 0.0100(9) 0.0073(9)
C33 0.0285(11) 0.0202(10) 0.0192(9) 0.0061(8) 0.0088(8) 0.0097(8)
C34 0.0331(13) 0.0392(14) 0.0324(12) 0.0179(11) 0.0130(10) 0.0188(11)
C35 0.0473(16) 0.0459(16) 0.0341(13) 0.0238(12) 0.0122(12) 0.0251(13)
C36 0.0480(15) 0.0282(12) 0.0266(12) 0.0128(10) 0.0142(11) 0.0082(11)
C37 0.0347(13) 0.0253(11) 0.0250(11) 0.0061(9) 0.0118(10) 0.0024(10)
C38 0.0261(11) 0.0224(10) 0.0218(10) 0.0053(8) 0.0064(8) 0.0035(8)
C39 0.0265(11) 0.0231(10) 0.0260(10) 0.0125(8) 0.0130(9) 0.0125(8)
C40 0.0350(12) 0.0265(11) 0.0283(11) 0.0106(9) 0.0159(10) 0.0144(10)
C41 0.0474(16) 0.0355(14) 0.0437(15) 0.0154(12) 0.0261(13) 0.0247(12)
C42 0.0453(16) 0.0461(16) 0.0552(18) 0.0274(14) 0.0251(14) 0.0338(14)
C43 0.0336(13) 0.0424(15) 0.0403(14) 0.0223(12) 0.0129(11) 0.0213(12)
C44 0.0282(11) 0.0301(12) 0.0294(11) 0.0134(10) 0.0115(9) 0.0134(10)
B1 0.0371(17) 0.0407(17) 0.0492(19) 0.0146(15) 0.0081(14) 0.0194(14)
F1 0.0445(10) 0.0644(12) 0.0524(11) 0.0270(10) 0.0121(9) 0.0268(9)
F2 0.097(2) 0.184(3) 0.0605(16) 0.0471(19) 0.0392(15) 0.086(2)
F3 0.0871(17) 0.0597(14) 0.0784(16) 0.0230(12) 0.0167(13) 0.0484(13)
F4 0.0460(14) 0.0570(15) 0.199(4) 0.031(2) -0.0103(18) 0.0057(12)

loop_
_atom_type_symbol
_atom_type_description
_atom_type_scat_dispersion_real
_atom_type_scat_dispersion_imag
_atom_type_scat_source
C C 0.0033 0.0016 'International Tables Vol C Tables 4.2.6.8 and 6.1.1.4'
H H 0.0000 0.0000 'International Tables Vol C Tables 4.2.6.8 and 6.1.1.4'
B B 0.0013 0.0007 'International Tables Vol C Tables 4.2.6.8 and 6.1.1.4'
N N 0.0061 0.0033 'International Tables Vol C Tables 4.2.6.8 and 6.1.1.4'
F F 0.0171 0.0103 'International Tables Vol C Tables 4.2.6.8 and 6.1.1.4'
P P 0.1023 0.0942 'International Tables Vol C Tables 4.2.6.8 and 6.1.1.4'
Cl Cl 0.1484 0.1585 'International Tables Vol C Tables 4.2.6.8 and 6.1.1.4'
Pt Pt -1.7033 8.3905 'International Tables Vol C Tables 4.2.6.8 and 6.1.1.4'

loop_
_geom_angle_atom_site_label_1
_geom_angle_atom_site_label_2
_geom_angle_atom_site_label_3
_geom_angle
C1 Pt1 P2 88.99(6)
C1 Pt1 Cl1 87.02(6)
P2 Pt1 Cl1 175.771(19)
C1 Pt1 P1 172.77(6)
P2 Pt1 P1 96.97(2)
Cl1 Pt1 P1 87.10(2)
C21 P1 C15 106.84(11)
C21 P1 C9 105.38(11)
C15 P1 C9 100.99(11)
C21 P1 Pt1 105.97(8)
C15 P1 Pt1 114.88(8)
C9 P1 Pt1 121.70(7)
C39 P2 C27 111.45(11)
C39 P2 C33 101.81(10)
C27 P2 C33 104.62(10)
C39 P2 Pt1 111.45(8)
C27 P2 Pt1 111.85(7)
C33 P2 Pt1 115.10(7)
N1 C1 N2 107.18(19)
N1 C1 Pt1 129.25(17)
N2 C1 Pt1 123.29(16)
C1 N1 C2 109.7(2)
C1 N1 C8 125.9(2)
C2 N1 C8 124.4(2)
C1 N2 C3 110.0(2)
C3 C2 C7 121.9(2)
C3 C2 N1 106.6(2)
C7 C2 N1 131.3(3)
C2 C3 N2 106.3(2)
C2 C3 C4 121.7(3)
N2 C3 C4 131.9(3)
C5 C4 C3 116.1(3)
C4 C5 C6 122.1(3)
C7 C6 C5 121.7(3)
C6 C7 C2 116.4(3)
C14 C9 C10 118.9(2)
C14 C9 P1 121.44(18)
C10 C9 P1 119.61(17)
C11 C10 C9 120.6(2)
C10 C11 C12 120.3(3)
C13 C12 C11 119.3(2)
C12 C13 C14 120.8(2)
C9 C14 C13 120.1(2)
C16 C15 C20 119.5(2)
C16 C15 P1 120.05(19)
C20 C15 P1 120.46(18)
C17 C16 C15 120.1(3)
C18 C17 C16 120.5(3)
C17 C18 C19 119.4(3)
C18 C19 C20 120.9(3)
C19 C20 C15 119.6(2)
C22 C21 C26 119.7(2)
C22 C21 P1 118.30(19)
C26 C21 P1 121.4(2)
C23 C22 C21 120.3(3)
C22 C23 C24 119.7(3)
C25 C24 C23 120.1(3)
C24 C25 C26 120.4(3)
C25 C26 C21 119.7(3)
C32 C27 C28 119.4(2)
C32 C27 P2 124.53(18)
C28 C27 P2 116.02(17)
C29 C28 C27 120.4(2)
C28 C29 C30 119.8(2)
C31 C30 C29 119.9(2)
C30 C31 C32 120.8(2)
C31 C32 C27 119.7(2)
C34 C33 C38 118.8(2)
C34 C33 P2 121.81(18)
C38 C33 P2 119.22(17)
C33 C34 C35 119.9(2)
C36 C35 C34 120.7(2)
C37 C36 C35 119.7(2)
C36 C37 C38 120.2(2)
C37 C38 C33 120.7(2)
C44 C39 C40 119.0(2)
C44 C39 P2 118.97(18)
C40 C39 P2 121.75(18)
C41 C40 C39 120.0(2)
C42 C41 C40 120.2(3)
C43 C42 C41 120.3(2)
C42 C43 C44 119.9(3)
C43 C44 C39 120.5(2)
F2 B1 F4 108.2(4)
F2 B1 F3 112.8(3)
F4 B1 F3 107.5(3)
F2 B1 F1 106.5(3)
F4 B1 F1 110.0(3)
F3 B1 F1 111.7(3)

loop_
_geom_bond_atom_site_label_1
_geom_bond_atom_site_label_2
_geom_bond_distance
Pt1 C1 2.017(2)
Pt1 P2 2.2452(6)
Pt1 Cl1 2.3434(5)
Pt1 P1 2.3457(5)
P1 C21 1.818(2)
P1 C15 1.825(2)
P1 C9 1.826(2)
P2 C39 1.811(2)
P2 C27 1.820(2)
P2 C33 1.831(2)
C1 N1 1.347(3)
C1 N2 1.352(3)
N1 C2 1.395(3)
N1 C8 1.452(3)
N2 C3 1.389(3)
C2 C3 1.382(4)
C2 C7 1.391(3)
C3 C4 1.393(4)
C4 C5 1.383(5)
C5 C6 1.390(6)
C6 C7 1.377(4)
C9 C14 1.392(3)
C9 C10 1.402(3)
C10 C11 1.382(3)
C11 C12 1.396(4)
C12 C13 1.380(4)
C13 C14 1.394(3)
C15 C16 1.394(3)
C15 C20 1.396(3)
C16 C17 1.388(4)
C17 C18 1.382(4)
C18 C19 1.387(4)
C19 C20 1.388(4)
C21 C22 1.395(4)
C21 C26 1.403(4)
C22 C23 1.382(4)
C23 C24 1.404(5)
C24 C25 1.381(5)
C25 C26 1.387(4)
C27 C32 1.396(3)
C27 C28 1.398(3)
C28 C29 1.391(4)
C29 C30 1.391(4)
C30 C31 1.384(4)
C31 C32 1.387(3)
C33 C34 1.393(3)
C33 C38 1.397(3)
C34 C35 1.394(4)
C35 C36 1.382(4)
C36 C37 1.378(4)
C37 C38 1.390(3)
C39 C44 1.396(3)
C39 C40 1.399(3)
C40 C41 1.390(4)
C41 C42 1.383(5)
C42 C43 1.382(4)
C43 C44 1.390(3)
B1 F2 1.354(5)
B1 F4 1.359(4)
B1 F3 1.366(4)
B1 F1 1.397(4)
